data_1566603
loop_
_publ_author_name
'Zhou, Zheng'
'McNeely, James'
'Greenough, Joshua'
'Wei, Zheng'
'Han, Haixiang'
'Rouzi\`eres, Mathieu'
'Rogachev, Andrey Yu.'
'Cl\'erac, Rodolphe'
'Petrukhina, Marina A.'

_publ_section_title
;
 Lanthanide-mediated tuning of electronic and magnetic properties in
 heterotrimetallic cyclooctatetraenyl multidecker self-assemblies
;
_journal_name_full 'Chemical Science'
_journal_paper_doi 10.1039/D2SC00631F
_journal_year 2022
_chemical_formula_moiety 'C36 H48 Ca Ho K O3'
_chemical_formula_sum 'C36 H48 Ca Ho K O3'
_chemical_formula_weight 772.85
_space_group_crystal_system monoclinic
_space_group_IT_number 14
_space_group_name_Hall '-P 2ybc'
_space_group_name_H-M_alt 'P 1 21/c 1'
_atom_sites_solution_hydrogens geom
_atom_sites_solution_primary dual
_atom_sites_solution_secondary difma
_audit_creation_method SHELXL-2016/6
_audit_update_record
;
2021-06-17 deposited with the CCDC.	2022-02-18 downloaded from the CCDC.
;
_cell_angle_alpha 90
_cell_angle_beta 90.566(2)
_cell_angle_gamma 90
_cell_formula_units_Z 4
_cell_length_a 9.2613(3)
_cell_length_b 13.9568(5)
_cell_length_c 26.1226(10)
_cell_measurement_reflns_used 9675
_cell_measurement_temperature 100(2)
_cell_measurement_theta_max 30.54
_cell_measurement_theta_min 2.92
_cell_volume 3376.4(2)
_computing_cell_refinement 'SAINT V.8.38A (Bruker AXS Inc., 2017)'
_computing_data_collection 'APEX3 v.2017.3-0 (Bruker AXS Inc., 2017)'
_computing_data_reduction 'SAINT V.8.38A (Bruker AXS Inc., 2017)'
_computing_molecular_graphics 'Xshell v.6.3.1 (Bruker AXS Inc., 2016)'
_computing_publication_material 'APEX3 v.2017.3-0 (Bruker AXS Inc., 2017)'
_computing_structure_refinement 'SHELXL-2016/6 (Sheldrick, 2016)'
_computing_structure_solution 'SHELXT 2014/5 (Sheldrick, 2014)'
_diffrn_ambient_temperature 100(2)
_diffrn_detector_area_resol_mean 10.42
_diffrn_measured_fraction_theta_full 0.999
_diffrn_measured_fraction_theta_max 0.998
_diffrn_measurement_device_type 'Bruker D8 Venture PHOTON 100 CMOS'
_diffrn_measurement_method 'omega and phi scans'
_diffrn_radiation_monochromator graphite
_diffrn_radiation_source 'fine-focus sealed tube'
_diffrn_radiation_type MoK\a
_diffrn_radiation_wavelength 0.71073
_diffrn_reflns_av_R_equivalents 0.0630
_diffrn_reflns_av_unetI/netI 0.0323
_diffrn_reflns_Laue_measured_fraction_full 0.999
_diffrn_reflns_Laue_measured_fraction_max 0.998
_diffrn_reflns_limit_h_max 13
_diffrn_reflns_limit_h_min -13
_diffrn_reflns_limit_k_max 19
_diffrn_reflns_limit_k_min -19
_diffrn_reflns_limit_l_max 37
_diffrn_reflns_limit_l_min -37
_diffrn_reflns_number 135796
_diffrn_reflns_point_group_measured_fraction_full 0.999
_diffrn_reflns_point_group_measured_fraction_max 0.998
_diffrn_reflns_theta_full 25.242
_diffrn_reflns_theta_max 30.568
_diffrn_reflns_theta_min 2.746
_exptl_absorpt_coefficient_mu 2.652
_exptl_absorpt_correction_T_max 0.8992
_exptl_absorpt_correction_T_min 0.7940
_exptl_absorpt_correction_type multi-scan
_exptl_absorpt_process_details
;
SADABS-2016/2 (Bruker, 2016/2) was 
used for absorption correction. 
Krause, L., Herbst-Irmer, R., 
Sheldrick G.M. & Stalke D.,
 J. Appl. Cryst. 48 (2015) 3-10
;
_exptl_crystal_colour brown
_exptl_crystal_density_diffrn 1.520
_exptl_crystal_density_meas ?
_exptl_crystal_density_method none
_exptl_crystal_description rod
_exptl_crystal_F_000 1576
_exptl_crystal_size_max 0.210
_exptl_crystal_size_mid 0.070
_exptl_crystal_size_min 0.050
_refine_diff_density_max 0.921
_refine_diff_density_min -1.522
_refine_diff_density_rms 0.120
_refine_ls_extinction_method none
_refine_ls_goodness_of_fit_ref 1.090
_refine_ls_hydrogen_treatment constr
_refine_ls_matrix_type full
_refine_ls_number_parameters 379
_refine_ls_number_reflns 10339
_refine_ls_number_restraints 0
_refine_ls_restrained_S_all 1.090
_refine_ls_R_factor_all 0.0477
_refine_ls_R_factor_gt 0.0333
_refine_ls_shift/su_max 0.007
_refine_ls_shift/su_mean 0.000
_refine_ls_structure_factor_coef Fsqd
_refine_ls_weighting_details 'w=1/[\s^2^(Fo^2^)+(0.0160P)^2^+5.8855P] where P=(Fo^2^+2Fc^2^)/3'
_refine_ls_weighting_scheme calc
_refine_ls_wR_factor_gt 0.0545
_refine_ls_wR_factor_ref 0.0578
_reflns_Friedel_coverage 0.000
_reflns_number_gt 8629
_reflns_number_total 10339
_reflns_threshold_expression 'I > 2\s(I)'
_cod_data_source_file d2sc00631f2.cif
_cod_data_source_block 4
_cod_depositor_comments
;
The following automatic conversions were performed:

data item '_exptl_crystal_density_meas' value 'not measured' was
changed to '?' -- the value is perceived as not measured.

Automatic conversion script
Id: cif_fix_values 7556 2019-12-06 15:28:31Z antanas 
;
_cod_original_sg_symbol_H-M 'P 21/c'
_cod_database_code 1566603
_shelx_shelxl_version_number 2016/6
_shelx_space_group_comment
;
The symmetry employed for this shelxl refinement is uniquely defined
by the following loop, which should always be used as a source of
symmetry information in preference to the above space-group names.
They are only intended as comments.
;
_shelx_estimated_absorpt_t_min 0.606
_shelx_estimated_absorpt_t_max 0.879

loop_
_space_group_symop_operation_xyz
'x, y, z'
'-x, y+1/2, -z+1/2'
'-x, -y, -z'
'x, -y-1/2, z-1/2'

loop_
_atom_site_label
_atom_site_type_symbol
_atom_site_fract_x
_atom_site_fract_y
_atom_site_fract_z
_atom_site_U_iso_or_equiv
_atom_site_adp_type
_atom_site_occupancy
_atom_site_site_symmetry_order
_atom_site_calc_flag
_atom_site_refinement_flags_posn
_atom_site_refinement_flags_adp
_atom_site_refinement_flags_occupancy
_atom_site_disorder_assembly
_atom_site_disorder_group
Ca1 Ca 0.11869(5) 0.68369(3) 0.64639(2) 0.00931(8) Uani 1 1 d . . . . .
K1 K 0.46281(6) 0.62054(4) 0.75406(2) 0.01587(11) Uani 1 1 d . . . . .
Ho1 Ho 0.75665(2) 0.69119(2) 0.88109(2) 0.01042(3) Uani 1 1 d . . . . .
O1 O -0.06885(18) 0.80009(12) 0.64699(7) 0.0158(4) Uani 1 1 d . . . . .
O2 O -0.07342(18) 0.58186(12) 0.61690(6) 0.0148(3) Uani 1 1 d . . . . .
O3 O 0.13376(19) 0.73607(12) 0.56032(6) 0.0150(4) Uani 1 1 d . . . . .
C1 C 0.8170(3) 0.84654(19) 0.93326(10) 0.0201(5) Uani 1 1 d . . . . .
H1 H 0.784595 0.911126 0.932931 0.024 Uiso 1 1 calc R U . . .
C2 C 0.7355(3) 0.7880(2) 0.96615(10) 0.0236(6) Uani 1 1 d . . . . .
H2 H 0.660209 0.822124 0.982511 0.028 Uiso 1 1 calc R U . . .
C3 C 0.7398(3) 0.6907(2) 0.98042(10) 0.0272(6) Uani 1 1 d . . . . .
H3 H 0.665572 0.674193 1.003663 0.033 Uiso 1 1 calc R U . . .
C4 C 1.0232(3) 0.7523(2) 0.88825(10) 0.0201(6) Uani 1 1 d . . . . .
H4 H 1.095212 0.767857 0.863994 0.024 Uiso 1 1 calc R U . . .
C5 C 0.9352(3) 0.83138(18) 0.90078(10) 0.0198(6) Uani 1 1 d . . . . .
H5 H 0.962396 0.887896 0.883039 0.024 Uiso 1 1 calc R U . . .
C6 C 1.0284(3) 0.6557(2) 0.90349(11) 0.0230(6) Uani 1 1 d . . . . .
H6 H 1.104528 0.621539 0.887586 0.028 Uiso 1 1 calc R U . . .
C7 C 0.8286(3) 0.6121(2) 0.96823(11) 0.0273(7) Uani 1 1 d . . . . .
H7 H 0.800730 0.555253 0.985573 0.033 Uiso 1 1 calc R U . . .
C8 C 0.9477(3) 0.5977(2) 0.93673(11) 0.0256(6) Uani 1 1 d . . . . .
H8 H 0.982387 0.533641 0.938057 0.031 Uiso 1 1 calc R U . . .
C9 C 0.6819(3) 0.76749(17) 0.79224(9) 0.0140(5) Uani 1 1 d . . . . .
H9 H 0.711541 0.823931 0.774931 0.017 Uiso 1 1 calc R U . . .
C10 C 0.7692(3) 0.59058(17) 0.79520(9) 0.0132(5) Uani 1 1 d . . . . .
H10 H 0.841526 0.554533 0.778298 0.016 Uiso 1 1 calc R U . . .
C11 C 0.5636(3) 0.78373(17) 0.82419(10) 0.0153(5) Uani 1 1 d . . . . .
H11 H 0.531547 0.848366 0.823073 0.018 Uiso 1 1 calc R U . . .
C12 C 0.7678(3) 0.68727(18) 0.77963(9) 0.0132(4) Uani 1 1 d . . . . .
H12 H 0.840345 0.701697 0.755364 0.016 Uiso 1 1 calc R U . . .
C13 C 0.6895(3) 0.53422(17) 0.82976(10) 0.0146(5) Uani 1 1 d . . . . .
H13 H 0.723076 0.469970 0.831403 0.018 Uiso 1 1 calc R U . . .
C14 C 0.4844(3) 0.63068(19) 0.87374(10) 0.0168(5) Uani 1 1 d . . . . .
H14 H 0.411365 0.616195 0.897812 0.020 Uiso 1 1 calc R U . . .
C15 C 0.4807(3) 0.72692(19) 0.85759(10) 0.0164(5) Uani 1 1 d . . . . .
H15 H 0.404210 0.761909 0.872767 0.020 Uiso 1 1 calc R U . . .
C16 C 0.5720(3) 0.55070(18) 0.86234(10) 0.0163(5) Uani 1 1 d . . . . .
H16 H 0.545374 0.495148 0.881019 0.020 Uiso 1 1 calc R U . . .
C17 C 0.2744(3) 0.78178(18) 0.71467(10) 0.0187(5) Uani 1 1 d . . . . .
H17 H 0.273967 0.846517 0.725896 0.022 Uiso 1 1 calc R U . . .
C18 C 0.1426(3) 0.6259(2) 0.74272(10) 0.0181(5) Uani 1 1 d . . . . .
H18 H 0.075263 0.609918 0.768542 0.022 Uiso 1 1 calc R U . . .
C19 C 0.3683(3) 0.76696(19) 0.67350(10) 0.0185(5) Uani 1 1 d . . . . .
H19 H 0.417080 0.823804 0.663576 0.022 Uiso 1 1 calc R U . . .
C20 C 0.2738(3) 0.53139(18) 0.67086(10) 0.0190(5) Uani 1 1 d . . . . .
H20 H 0.273009 0.466752 0.659462 0.023 Uiso 1 1 calc R U . . .
C21 C 0.1806(3) 0.7235(2) 0.74328(10) 0.0183(5) Uani 1 1 d . . . . .
H21 H 0.131343 0.758388 0.769006 0.022 Uiso 1 1 calc R U . . .
C22 C 0.3668(3) 0.58946(19) 0.64194(10) 0.0182(5) Uani 1 1 d . . . . .
H22 H 0.413103 0.555169 0.615312 0.022 Uiso 1 1 calc R U . . .
C23 C 0.1818(3) 0.54638(19) 0.71260(10) 0.0183(5) Uani 1 1 d . . . . .
H23 H 0.134738 0.489221 0.723003 0.022 Uiso 1 1 calc R U . . .
C24 C 0.4070(3) 0.6869(2) 0.64347(10) 0.0186(5) Uani 1 1 d . . . . .
H24 H 0.476601 0.702415 0.618328 0.022 Uiso 1 1 calc R U . . .
C25 C -0.0832(3) 0.88530(18) 0.67818(10) 0.0171(5) Uani 1 1 d . . . . .
H25A H -0.008622 0.933099 0.669190 0.021 Uiso 1 1 calc R U . . .
H25B H -0.072815 0.869276 0.714952 0.021 Uiso 1 1 calc R U . . .
C26 C -0.2327(3) 0.9240(2) 0.66673(10) 0.0192(5) Uani 1 1 d . . . . .
H26A H -0.236239 0.994455 0.670728 0.023 Uiso 1 1 calc R U . . .
H26B H -0.305859 0.894335 0.689145 0.023 Uiso 1 1 calc R U . . .
C27 C -0.2552(3) 0.89458(19) 0.61113(10) 0.0181(5) Uani 1 1 d . . . . .
H27A H -0.359079 0.891828 0.601948 0.022 Uiso 1 1 calc R U . . .
H27B H -0.205534 0.938976 0.587562 0.022 Uiso 1 1 calc R U . . .
C28 C -0.1874(3) 0.79631(19) 0.61037(10) 0.0203(6) Uani 1 1 d . . . . .
H28A H -0.258477 0.746926 0.620405 0.024 Uiso 1 1 calc R U . . .
H28B H -0.151569 0.780979 0.575749 0.024 Uiso 1 1 calc R U . . .
C29 C -0.1717(3) 0.5382(2) 0.65300(10) 0.0219(6) Uani 1 1 d . . . . .
H29A H -0.225601 0.588054 0.671826 0.026 Uiso 1 1 calc R U . . .
H29B H -0.117810 0.498351 0.678055 0.026 Uiso 1 1 calc R U . . .
C30 C -0.2746(3) 0.47667(19) 0.62159(12) 0.0220(6) Uani 1 1 d . . . . .
H30A H -0.371752 0.474656 0.637008 0.026 Uiso 1 1 calc R U . . .
H30B H -0.237610 0.410496 0.617918 0.026 Uiso 1 1 calc R U . . .
C31 C -0.2771(3) 0.52914(19) 0.57028(11) 0.0202(5) Uani 1 1 d . . . . .
H31A H -0.306940 0.485969 0.542032 0.024 Uiso 1 1 calc R U . . .
H31B H -0.342663 0.585133 0.571079 0.024 Uiso 1 1 calc R U . . .
C32 C -0.1210(3) 0.55990(18) 0.56500(9) 0.0155(5) Uani 1 1 d . . . . .
H32A H -0.062305 0.507642 0.550270 0.019 Uiso 1 1 calc R U . . .
H32B H -0.113474 0.617068 0.542751 0.019 Uiso 1 1 calc R U . . .
C33 C 0.1661(3) 0.83511(19) 0.54920(11) 0.0215(6) Uani 1 1 d . . . . .
H33A H 0.180519 0.871853 0.581258 0.026 Uiso 1 1 calc R U . . .
H33B H 0.086409 0.864840 0.529270 0.026 Uiso 1 1 calc R U . . .
C34 C 0.3031(4) 0.8334(2) 0.51837(14) 0.0395(8) Uani 1 1 d . . . . .
H34A H 0.295824 0.878246 0.489078 0.047 Uiso 1 1 calc R U . . .
H34B H 0.386989 0.852083 0.539940 0.047 Uiso 1 1 calc R U . . .
C35 C 0.3191(4) 0.7323(3) 0.49986(13) 0.0373(8) Uani 1 1 d . . . . .
H35A H 0.406696 0.702302 0.514824 0.045 Uiso 1 1 calc R U . . .
H35B H 0.325932 0.730428 0.462072 0.045 Uiso 1 1 calc R U . . .
C36 C 0.1846(3) 0.6811(2) 0.51756(10) 0.0231(6) Uani 1 1 d . . . . .
H36A H 0.110953 0.679149 0.489870 0.028 Uiso 1 1 calc R U . . .
H36B H 0.207519 0.614669 0.528148 0.028 Uiso 1 1 calc R U . . .

loop_
_atom_site_aniso_label
_atom_site_aniso_U_11
_atom_site_aniso_U_22
_atom_site_aniso_U_33
_atom_site_aniso_U_23
_atom_site_aniso_U_13
_atom_site_aniso_U_12
Ca1 0.00844(19) 0.0108(2) 0.0087(2) 0.00057(17) -0.00149(16) 0.00181(17)
K1 0.0124(2) 0.0198(3) 0.0153(3) -0.0010(2) -0.0066(2) 0.0006(2)
Ho1 0.01108(5) 0.01194(5) 0.00821(5) -0.00071(4) -0.00249(3) -0.00331(4)
O1 0.0136(8) 0.0181(9) 0.0155(8) -0.0077(7) -0.0067(7) 0.0084(7)
O2 0.0152(9) 0.0178(8) 0.0113(8) -0.0004(7) -0.0014(7) -0.0032(7)
O3 0.0178(9) 0.0164(8) 0.0110(8) 0.0004(7) 0.0016(7) 0.0023(7)
C1 0.0238(14) 0.0174(12) 0.0189(13) -0.0084(10) -0.0107(11) 0.0001(10)
C2 0.0200(13) 0.0377(17) 0.0131(12) -0.0122(11) -0.0023(10) -0.0029(12)
C3 0.0264(14) 0.0470(18) 0.0082(11) 0.0020(13) -0.0006(10) -0.0174(14)
C4 0.0153(12) 0.0309(15) 0.0140(12) -0.0004(11) -0.0021(10) -0.0095(11)
C5 0.0246(14) 0.0178(12) 0.0168(13) 0.0039(10) -0.0080(11) -0.0113(10)
C6 0.0158(13) 0.0311(15) 0.0221(14) -0.0093(12) -0.0067(11) 0.0044(11)
C7 0.0379(17) 0.0281(15) 0.0156(13) 0.0102(11) -0.0129(12) -0.0138(13)
C8 0.0301(16) 0.0175(13) 0.0287(16) 0.0031(11) -0.0198(13) -0.0013(11)
C9 0.0162(12) 0.0131(11) 0.0125(11) 0.0031(9) -0.0036(9) -0.0026(9)
C10 0.0088(11) 0.0174(12) 0.0134(12) -0.0067(9) -0.0020(9) 0.0017(9)
C11 0.0163(12) 0.0116(11) 0.0178(12) -0.0027(9) -0.0056(10) 0.0025(9)
C12 0.0116(11) 0.0202(11) 0.0076(10) -0.0006(10) -0.0005(8) -0.0025(10)
C13 0.0151(12) 0.0097(10) 0.0189(13) -0.0021(9) -0.0067(10) -0.0007(9)
C14 0.0111(11) 0.0277(13) 0.0116(12) -0.0026(10) 0.0025(9) -0.0070(10)
C15 0.0118(11) 0.0244(13) 0.0131(12) -0.0068(10) 0.0004(9) 0.0028(10)
C16 0.0157(12) 0.0166(12) 0.0167(12) 0.0029(10) -0.0043(10) -0.0083(9)
C17 0.0240(14) 0.0117(11) 0.0203(13) -0.0029(9) -0.0110(11) 0.0029(10)
C18 0.0099(11) 0.0317(14) 0.0129(12) 0.0103(11) 0.0006(9) 0.0003(10)
C19 0.0158(12) 0.0175(12) 0.0220(13) 0.0090(10) -0.0076(10) -0.0059(10)
C20 0.0209(13) 0.0116(11) 0.0243(14) -0.0044(10) -0.0125(11) 0.0043(10)
C21 0.0172(13) 0.0268(13) 0.0109(12) -0.0019(10) -0.0027(10) 0.0115(10)
C22 0.0139(12) 0.0255(13) 0.0150(12) -0.0058(10) -0.0034(10) 0.0117(10)
C23 0.0138(12) 0.0184(12) 0.0226(14) 0.0113(10) -0.0088(10) -0.0054(10)
C24 0.0090(10) 0.0336(14) 0.0133(11) 0.0065(11) 0.0010(9) 0.0009(11)
C25 0.0167(12) 0.0172(12) 0.0175(13) -0.0077(10) -0.0045(10) 0.0058(10)
C26 0.0187(13) 0.0210(12) 0.0177(13) -0.0043(10) -0.0022(10) 0.0094(10)
C27 0.0178(12) 0.0209(12) 0.0154(13) -0.0032(10) -0.0036(10) 0.0083(10)
C28 0.0173(12) 0.0219(13) 0.0213(13) -0.0087(11) -0.0104(10) 0.0074(10)
C29 0.0180(13) 0.0293(14) 0.0183(13) 0.0077(11) 0.0002(10) -0.0043(11)
C30 0.0114(12) 0.0164(12) 0.0383(17) 0.0025(12) 0.0018(11) -0.0013(10)
C31 0.0143(12) 0.0210(13) 0.0253(14) -0.0058(11) -0.0057(11) 0.0005(10)
C32 0.0133(11) 0.0194(12) 0.0137(12) -0.0034(10) -0.0021(9) 0.0010(9)
C33 0.0280(15) 0.0170(12) 0.0194(13) 0.0029(10) -0.0005(11) 0.0029(10)
C34 0.041(2) 0.0335(18) 0.045(2) 0.0010(15) 0.0190(16) -0.0125(15)
C35 0.0321(18) 0.048(2) 0.0322(18) -0.0092(15) 0.0182(14) -0.0057(15)
C36 0.0312(15) 0.0264(14) 0.0119(12) -0.0042(11) 0.0044(11) 0.0010(12)

loop_
_atom_type_symbol
_atom_type_description
_atom_type_scat_dispersion_real
_atom_type_scat_dispersion_imag
_atom_type_scat_source
C C 0.0033 0.0016 'International Tables Vol C Tables 4.2.6.8 and 6.1.1.4'
H H 0.0000 0.0000 'International Tables Vol C Tables 4.2.6.8 and 6.1.1.4'
Ca Ca 0.2262 0.3064 'International Tables Vol C Tables 4.2.6.8 and 6.1.1.4'
Ho Ho -0.2175 4.6783 'International Tables Vol C Tables 4.2.6.8 and 6.1.1.4'
K K 0.2009 0.2494 'International Tables Vol C Tables 4.2.6.8 and 6.1.1.4'
O O 0.0106 0.0060 'International Tables Vol C Tables 4.2.6.8 and 6.1.1.4'

loop_
_geom_angle_atom_site_label_1
_geom_angle_atom_site_label_2
_geom_angle_atom_site_label_3
_geom_angle
_geom_angle_site_symmetry_1
_geom_angle_site_symmetry_3
_geom_angle_publ_flag
O3 Ca1 O1 81.10(6) . . ?
O3 Ca1 O2 85.90(6) . . ?
O1 Ca1 O2 82.38(6) . . ?
O3 Ca1 C20 116.17(8) . . ?
O1 Ca1 C20 160.71(8) . . ?
O2 Ca1 C20 90.05(7) . . ?
O3 Ca1 C23 146.09(8) . . ?
O1 Ca1 C23 130.37(8) . . ?
O2 Ca1 C23 86.51(7) . . ?
C20 Ca1 C23 30.87(9) . . ?
O3 Ca1 C21 145.87(8) . . ?
O1 Ca1 C21 90.09(7) . . ?
O2 Ca1 C21 125.74(8) . . ?
C20 Ca1 C21 79.95(8) . . ?
C23 Ca1 C21 58.83(8) . . ?
O3 Ca1 C18 171.82(7) . . ?
O1 Ca1 C18 104.83(7) . . ?
O2 Ca1 C18 100.34(7) . . ?
C20 Ca1 C18 58.99(8) . . ?
C23 Ca1 C18 30.90(8) . . ?
C21 Ca1 C18 30.80(9) . . ?
O3 Ca1 C22 93.00(7) . . ?
O1 Ca1 C22 166.52(8) . . ?
O2 Ca1 C22 109.42(7) . . ?
C20 Ca1 C22 30.86(9) . . ?
C23 Ca1 C22 58.86(8) . . ?
C21 Ca1 C22 88.08(8) . . ?
C18 Ca1 C22 79.99(8) . . ?
O3 Ca1 C17 116.14(8) . . ?
O1 Ca1 C17 92.01(7) . . ?
O2 Ca1 C17 156.25(8) . . ?
C20 Ca1 C17 87.82(8) . . ?
C23 Ca1 C17 79.61(8) . . ?
C21 Ca1 C17 30.79(9) . . ?
C18 Ca1 C17 58.69(8) . . ?
C22 Ca1 C17 79.66(8) . . ?
O3 Ca1 C24 84.24(7) . . ?
O1 Ca1 C24 135.94(8) . . ?
O2 Ca1 C24 137.65(8) . . ?
C20 Ca1 C24 58.60(9) . . ?
C23 Ca1 C24 79.41(8) . . ?
C21 Ca1 C24 79.45(8) . . ?
C18 Ca1 C24 87.58(8) . . ?
C22 Ca1 C24 30.72(8) . . ?
C17 Ca1 C24 58.37(9) . . ?
O3 Ca1 C19 93.34(7) . . ?
O1 Ca1 C19 109.30(7) . . ?
O2 Ca1 C19 168.06(8) . . ?
C20 Ca1 C19 79.58(8) . . ?
C23 Ca1 C19 87.53(8) . . ?
C21 Ca1 C19 58.53(9) . . ?
C18 Ca1 C19 79.45(8) . . ?
C22 Ca1 C19 58.68(8) . . ?
C17 Ca1 C19 30.53(9) . . ?
C24 Ca1 C19 30.64(8) . . ?
O3 Ca1 K1 129.10(5) . . ?
O1 Ca1 K1 131.99(4) . . ?
O2 Ca1 K1 128.93(4) . . ?
C20 Ca1 K1 44.12(6) . . ?
C23 Ca1 K1 43.04(5) . . ?
C21 Ca1 K1 43.07(5) . . ?
C18 Ca1 K1 42.72(5) . . ?
C22 Ca1 K1 45.03(6) . . ?
C17 Ca1 K1 43.73(5) . . ?
C24 Ca1 K1 44.86(5) . . ?
C19 Ca1 K1 44.50(5) . . ?
C18 K1 C23 27.31(8) . . ?
C18 K1 C21 27.25(8) . . ?
C23 K1 C21 51.45(7) . . ?
C18 K1 C17 51.42(7) . . ?
C23 K1 C17 68.73(7) . . ?
C21 K1 C17 27.10(7) . . ?
C18 K1 C12 159.32(8) . . ?
C23 K1 C12 170.85(7) . . ?
C21 K1 C12 132.97(8) . . ?
C17 K1 C12 112.25(7) . . ?
C18 K1 C20 51.25(7) . . ?
C23 K1 C20 26.92(7) . . ?
C21 K1 C20 68.50(7) . . ?
C17 K1 C20 74.64(7) . . ?
C12 K1 C20 143.93(7) . . ?
C18 K1 C9 132.46(8) . . ?
C23 K1 C9 157.70(7) . . ?
C21 K1 C9 106.61(7) . . ?
C17 K1 C9 89.47(7) . . ?
C12 K1 C9 26.86(7) . . ?
C20 K1 C9 152.35(7) . . ?
C18 K1 C10 163.64(7) . . ?
C23 K1 C10 151.84(7) . . ?
C21 K1 C10 155.02(7) . . ?
C17 K1 C10 138.89(7) . . ?
C12 K1 C10 26.74(7) . . ?
C20 K1 C10 136.17(7) . . ?
C9 K1 C10 50.44(7) . . ?
C18 K1 C19 68.69(7) . . ?
C23 K1 C19 74.94(7) . . ?
C21 K1 C19 50.97(7) . . ?
C17 K1 C19 26.74(7) . . ?
C12 K1 C19 101.85(7) . . ?
C20 K1 C19 67.84(7) . . ?
C9 K1 C19 87.74(7) . . ?
C10 K1 C19 126.36(7) . . ?
C18 K1 C11 109.76(7) . . ?
C23 K1 C11 137.07(7) . . ?
C21 K1 C11 87.70(7) . . ?
C17 K1 C11 79.71(7) . . ?
C12 K1 C11 50.52(7) . . ?
C20 K1 C11 154.28(7) . . ?
C9 K1 C11 26.55(7) . . ?
C10 K1 C11 67.34(6) . . ?
C19 K1 C11 89.89(7) . . ?
C18 K1 C24 74.98(7) . . ?
C23 K1 C24 68.07(7) . . ?
C21 K1 C24 68.17(7) . . ?
C17 K1 C24 50.52(7) . . ?
C12 K1 C24 105.16(7) . . ?
C20 K1 C24 50.32(7) . . ?
C9 K1 C24 102.14(7) . . ?
C10 K1 C24 121.29(7) . . ?
C19 K1 C24 26.67(7) . . ?
C11 K1 C24 112.68(7) . . ?
C18 K1 C22 68.38(7) . . ?
C23 K1 C22 50.67(7) . . ?
C21 K1 C22 74.63(7) . . ?
C17 K1 C22 67.74(7) . . ?
C12 K1 C22 120.67(7) . . ?
C20 K1 C22 26.56(7) . . ?
C9 K1 C22 126.21(7) . . ?
C10 K1 C22 124.99(7) . . ?
C19 K1 C22 50.35(7) . . ?
C11 K1 C22 139.13(7) . . ?
C24 K1 C22 26.49(7) . . ?
C3 Ho1 C2 31.38(10) . . ?
C3 Ho1 C5 81.36(9) . . ?
C2 Ho1 C5 59.78(9) . . ?
C3 Ho1 C7 31.37(10) . . ?
C2 Ho1 C7 59.81(10) . . ?
C5 Ho1 C7 89.41(8) . . ?
C3 Ho1 C4 89.74(8) . . ?
C2 Ho1 C4 81.31(9) . . ?
C5 Ho1 C4 31.35(9) . . ?
C7 Ho1 C4 80.97(9) . . ?
C3 Ho1 C1 59.85(10) . . ?
C2 Ho1 C1 31.29(9) . . ?
C5 Ho1 C1 31.25(9) . . ?
C7 Ho1 C1 81.10(9) . . ?
C4 Ho1 C1 59.78(9) . . ?
C3 Ho1 C6 81.02(9) . . ?
C2 Ho1 C6 89.29(9) . . ?
C5 Ho1 C6 59.55(9) . . ?
C7 Ho1 C6 59.35(10) . . ?
C4 Ho1 C6 31.11(9) . . ?
C1 Ho1 C6 80.85(9) . . ?
C3 Ho1 C8 59.55(10) . . ?
C2 Ho1 C8 80.90(9) . . ?
C5 Ho1 C8 80.87(8) . . ?
C7 Ho1 C8 30.95(10) . . ?
C4 Ho1 C8 59.49(9) . . ?
C1 Ho1 C8 89.11(9) . . ?
C6 Ho1 C8 31.10(9) . . ?
C3 Ho1 C9 149.38(9) . . ?
C2 Ho1 C9 121.24(9) . . ?
C5 Ho1 C9 91.77(8) . . ?
C7 Ho1 C9 178.73(8) . . ?
C4 Ho1 C9 99.81(8) . . ?
C1 Ho1 C9 100.15(8) . . ?
C6 Ho1 C9 120.96(9) . . ?
C8 Ho1 C9 148.92(9) . . ?
C3 Ho1 C13 119.22(9) . . ?
C2 Ho1 C13 147.46(9) . . ?
C5 Ho1 C13 150.22(9) . . ?
C7 Ho1 C13 98.55(8) . . ?
C4 Ho1 C13 121.61(8) . . ?
C1 Ho1 C13 178.53(9) . . ?
C6 Ho1 C13 100.21(8) . . ?
C8 Ho1 C13 91.30(8) . . ?
C9 Ho1 C13 80.20(8) . . ?
C3 Ho1 C16 97.91(9) . . ?
C2 Ho1 C16 119.21(9) . . ?
C5 Ho1 C16 178.89(9) . . ?
C7 Ho1 C16 90.38(8) . . ?
C4 Ho1 C16 149.63(9) . . ?
C1 Ho1 C16 147.65(9) . . ?
C6 Ho1 C16 121.21(9) . . ?
C8 Ho1 C16 99.49(8) . . ?
C9 Ho1 C16 88.45(8) . . ?
C13 Ho1 C16 30.88(8) . . ?
C3 Ho1 C11 120.94(9) . . ?
C2 Ho1 C11 99.76(8) . . ?
C5 Ho1 C11 99.67(8) . . ?
C7 Ho1 C11 149.34(10) . . ?
C4 Ho1 C11 120.81(8) . . ?
C1 Ho1 C11 91.59(8) . . ?
C6 Ho1 C11 148.98(9) . . ?
C8 Ho1 C11 179.29(8) . . ?
C9 Ho1 C11 30.75(8) . . ?
C13 Ho1 C11 88.00(7) . . ?
C16 Ho1 C11 79.97(8) . . ?
C25 O1 C28 109.15(18) . . ?
C25 O1 Ca1 129.45(14) . . ?
C28 O1 Ca1 121.27(14) . . ?
C29 O2 C32 109.32(19) . . ?
C29 O2 Ca1 120.55(14) . . ?
C32 O2 Ca1 129.91(14) . . ?
C36 O3 C33 106.50(19) . . ?
C36 O3 Ca1 126.53(15) . . ?
C33 O3 Ca1 120.03(15) . . ?
C5 C1 C2 134.8(3) . . ?
C5 C1 Ho1 74.05(14) . . ?
C2 C1 Ho1 74.01(15) . . ?
C5 C1 H1 112.6 . . ?
C2 C1 H1 112.6 . . ?
Ho1 C1 H1 135.7 . . ?
C3 C2 C1 134.9(3) . . ?
C3 C2 Ho1 73.98(15) . . ?
C1 C2 Ho1 74.70(15) . . ?
C3 C2 H2 112.5 . . ?
C1 C2 H2 112.5 . . ?
Ho1 C2 H2 134.8 . . ?
C7 C3 C2 134.9(3) . . ?
C7 C3 Ho1 74.69(16) . . ?
C2 C3 Ho1 74.64(15) . . ?
C7 C3 H3 112.6 . . ?
C2 C3 H3 112.6 . . ?
Ho1 C3 H3 133.6 . . ?
C6 C4 C5 134.6(3) . . ?
C6 C4 Ho1 74.81(16) . . ?
C5 C4 Ho1 74.07(15) . . ?
C6 C4 H4 112.7 . . ?
C5 C4 H4 112.7 . . ?
Ho1 C4 H4 134.0 . . ?
C1 C5 C4 135.3(3) . . ?
C1 C5 Ho1 74.70(15) . . ?
C4 C5 Ho1 74.57(15) . . ?
C1 C5 H5 112.3 . . ?
C4 C5 H5 112.3 . . ?
Ho1 C5 H5 134.2 . . ?
C4 C6 C8 135.2(3) . . ?
C4 C6 Ho1 74.08(16) . . ?
C8 C6 Ho1 74.46(16) . . ?
C4 C6 H6 112.4 . . ?
C8 C6 H6 112.4 . . ?
Ho1 C6 H6 135.3 . . ?
C8 C7 C3 135.3(3) . . ?
C8 C7 Ho1 75.14(16) . . ?
C3 C7 Ho1 73.94(15) . . ?
C8 C7 H7 112.4 . . ?
C3 C7 H7 112.4 . . ?
Ho1 C7 H7 134.5 . . ?
C7 C8 C6 135.0(3) . . ?
C7 C8 Ho1 73.91(16) . . ?
C6 C8 Ho1 74.43(15) . . ?
C7 C8 H8 112.5 . . ?
C6 C8 H8 112.5 . . ?
Ho1 C8 H8 135.5 . . ?
C11 C9 C12 135.3(2) . . ?
C11 C9 Ho1 75.03(14) . . ?
C12 C9 Ho1 75.07(13) . . ?
C11 C9 K1 77.37(14) . . ?
C12 C9 K1 76.40(14) . . ?
Ho1 C9 K1 100.62(8) . . ?
C11 C9 H9 112.3 . . ?
C12 C9 H9 112.3 . . ?
Ho1 C9 H9 132.7 . . ?
K1 C9 H9 126.6 . . ?
C12 C10 C13 135.6(2) . . ?
C12 C10 Ho1 74.73(13) . . ?
C13 C10 Ho1 74.11(14) . . ?
C12 C10 K1 76.19(14) . . ?
C13 C10 K1 79.12(14) . . ?
Ho1 C10 K1 100.20(7) . . ?
C12 C10 H10 112.2 . . ?
C13 C10 H10 112.2 . . ?
Ho1 C10 H10 135.3 . . ?
K1 C10 H10 124.5 . . ?
C9 C11 C15 135.2(2) . . ?
C9 C11 Ho1 74.21(14) . . ?
C15 C11 Ho1 75.39(14) . . ?
C9 C11 K1 76.08(14) . . ?
C15 C11 K1 77.74(14) . . ?
Ho1 C11 K1 99.96(7) . . ?
C9 C11 H11 112.4 . . ?
C15 C11 H11 112.4 . . ?
Ho1 C11 H11 133.5 . . ?
K1 C11 H11 126.5 . . ?
C10 C12 C9 134.0(2) . . ?
C10 C12 Ho1 74.45(13) . . ?
C9 C12 Ho1 73.95(13) . . ?
C10 C12 K1 77.07(14) . . ?
C9 C12 K1 76.74(14) . . ?
Ho1 C12 K1 100.40(7) . . ?
C10 C12 H12 113.0 . . ?
C9 C12 H12 113.0 . . ?
Ho1 C12 H12 134.2 . . ?
K1 C12 H12 125.4 . . ?
C16 C13 C10 135.1(2) . . ?
C16 C13 Ho1 74.74(14) . . ?
C10 C13 Ho1 74.94(13) . . ?
C16 C13 K1 78.48(14) . . ?
C10 C13 K1 74.44(14) . . ?
Ho1 C13 K1 98.95(7) . . ?
C16 C13 H13 112.4 . . ?
C10 C13 H13 112.4 . . ?
Ho1 C13 H13 133.2 . . ?
K1 C13 H13 127.8 . . ?
C15 C14 C16 134.6(2) . . ?
C15 C14 Ho1 74.92(14) . . ?
C16 C14 Ho1 73.79(14) . . ?
C15 C14 K1 75.11(14) . . ?
C16 C14 K1 77.60(14) . . ?
Ho1 C14 K1 97.89(8) . . ?
C15 C14 H14 112.7 . . ?
C16 C14 H14 112.7 . . ?
Ho1 C14 H14 134.4 . . ?
K1 C14 H14 127.7 . . ?
C14 C15 C11 135.1(2) . . ?
C14 C15 Ho1 74.46(15) . . ?
C11 C15 Ho1 73.84(14) . . ?
C14 C15 K1 78.74(14) . . ?
C11 C15 K1 75.73(14) . . ?
Ho1 C15 K1 98.88(8) . . ?
C14 C15 H15 112.4 . . ?
C11 C15 H15 112.4 . . ?
Ho1 C15 H15 135.7 . . ?
K1 C15 H15 125.4 . . ?
C13 C16 C14 134.9(2) . . ?
C13 C16 Ho1 74.38(14) . . ?
C14 C16 Ho1 75.33(14) . . ?
C13 C16 K1 75.56(14) . . ?
C14 C16 K1 76.40(14) . . ?
Ho1 C16 K1 97.95(8) . . ?
C13 C16 H16 112.6 . . ?
C14 C16 H16 112.6 . . ?
Ho1 C16 H16 132.9 . . ?
K1 C16 H16 129.1 . . ?
C19 C17 C21 135.3(2) . . ?
C19 C17 Ca1 75.34(15) . . ?
C21 C17 Ca1 74.10(15) . . ?
C19 C17 K1 77.94(15) . . ?
C21 C17 K1 75.33(14) . . ?
Ca1 C17 K1 98.76(8) . . ?
C19 C17 H17 112.4 . . ?
C21 C17 H17 112.4 . . ?
Ca1 C17 H17 133.8 . . ?
K1 C17 H17 127.4 . . ?
C21 C18 C23 134.6(2) . . ?
C21 C18 Ca1 74.55(15) . . ?
C23 C18 Ca1 74.29(14) . . ?
C21 C18 K1 77.00(14) . . ?
C23 C18 K1 76.96(14) . . ?
Ca1 C18 K1 100.14(8) . . ?
C21 C18 H18 112.7 . . ?
C23 C18 H18 112.7 . . ?
Ca1 C18 H18 134.1 . . ?
K1 C18 H18 125.7 . . ?
C17 C19 C24 134.7(2) . . ?
C17 C19 Ca1 74.13(15) . . ?
C24 C19 Ca1 74.49(14) . . ?
C17 C19 K1 75.32(14) . . ?
C24 C19 K1 77.35(14) . . ?
Ca1 C19 K1 97.61(8) . . ?
C17 C19 H19 112.7 . . ?
C24 C19 H19 112.7 . . ?
Ca1 C19 H19 134.6 . . ?
K1 C19 H19 127.8 . . ?
C23 C20 C22 135.2(2) . . ?
C23 C20 Ca1 74.67(14) . . ?
C22 C20 Ca1 74.99(14) . . ?
C23 C20 K1 74.57(14) . . ?
C22 C20 K1 78.30(15) . . ?
Ca1 C20 K1 98.71(8) . . ?
C23 C20 H20 112.4 . . ?
C22 C20 H20 112.4 . . ?
Ca1 C20 H20 133.3 . . ?
K1 C20 H20 127.9 . . ?
C18 C21 C17 135.1(2) . . ?
C18 C21 Ca1 74.65(15) . . ?
C17 C21 Ca1 75.11(15) . . ?
C18 C21 K1 75.74(14) . . ?
C17 C21 K1 77.57(15) . . ?
Ca1 C21 K1 99.77(8) . . ?
C18 C21 H21 112.5 . . ?
C17 C21 H21 112.5 . . ?
Ca1 C21 H21 133.1 . . ?
K1 C21 H21 127.2 . . ?
C20 C22 C24 134.6(2) . . ?
C20 C22 Ca1 74.15(14) . . ?
C24 C22 Ca1 75.46(14) . . ?
C20 C22 K1 75.14(14) . . ?
C24 C22 K1 76.34(15) . . ?
Ca1 C22 K1 97.50(8) . . ?
C20 C22 H22 112.7 . . ?
C24 C22 H22 112.7 . . ?
Ca1 C22 H22 132.8 . . ?
K1 C22 H22 129.7 . . ?
C20 C23 C18 135.3(2) . . ?
C20 C23 Ca1 74.46(14) . . ?
C18 C23 Ca1 74.81(14) . . ?
C20 C23 K1 78.50(15) . . ?
C18 C23 K1 75.72(14) . . ?
Ca1 C23 K1 99.90(8) . . ?
C20 C23 H23 112.3 . . ?
C18 C23 H23 112.3 . . ?
Ca1 C23 H23 134.2 . . ?
K1 C23 H23 125.9 . . ?
C22 C24 C19 135.2(2) . . ?
C22 C24 Ca1 73.82(14) . . ?
C19 C24 Ca1 74.87(14) . . ?
C22 C24 K1 77.17(15) . . ?
C19 C24 K1 75.98(14) . . ?
Ca1 C24 K1 97.30(8) . . ?
C22 C24 H24 112.4 . . ?
C19 C24 H24 112.4 . . ?
Ca1 C24 H24 135.1 . . ?
K1 C24 H24 127.6 . . ?
O1 C25 C26 105.7(2) . . ?
O1 C25 H25A 110.6 . . ?
C26 C25 H25A 110.6 . . ?
O1 C25 H25B 110.6 . . ?
C26 C25 H25B 110.6 . . ?
H25A C25 H25B 108.7 . . ?
C25 C26 C27 102.0(2) . . ?
C25 C26 H26A 111.4 . . ?
C27 C26 H26A 111.4 . . ?
C25 C26 H26B 111.4 . . ?
C27 C26 H26B 111.4 . . ?
H26A C26 H26B 109.2 . . ?
C28 C27 C26 101.8(2) . . ?
C28 C27 H27A 111.4 . . ?
C26 C27 H27A 111.4 . . ?
C28 C27 H27B 111.4 . . ?
C26 C27 H27B 111.4 . . ?
H27A C27 H27B 109.3 . . ?
O1 C28 C27 105.7(2) . . ?
O1 C28 H28A 110.6 . . ?
C27 C28 H28A 110.6 . . ?
O1 C28 H28B 110.6 . . ?
C27 C28 H28B 110.6 . . ?
H28A C28 H28B 108.7 . . ?
O2 C29 C30 106.3(2) . . ?
O2 C29 H29A 110.5 . . ?
C30 C29 H29A 110.5 . . ?
O2 C29 H29B 110.5 . . ?
C30 C29 H29B 110.5 . . ?
H29A C29 H29B 108.7 . . ?
C29 C30 C31 102.0(2) . . ?
C29 C30 H30A 111.4 . . ?
C31 C30 H30A 111.4 . . ?
C29 C30 H30B 111.4 . . ?
C31 C30 H30B 111.4 . . ?
H30A C30 H30B 109.2 . . ?
C32 C31 C30 102.1(2) . . ?
C32 C31 H31A 111.4 . . ?
C30 C31 H31A 111.4 . . ?
C32 C31 H31B 111.4 . . ?
C30 C31 H31B 111.4 . . ?
H31A C31 H31B 109.2 . . ?
O2 C32 C31 104.8(2) . . ?
O2 C32 H32A 110.8 . . ?
C31 C32 H32A 110.8 . . ?
O2 C32 H32B 110.8 . . ?
C31 C32 H32B 110.8 . . ?
H32A C32 H32B 108.9 . . ?
O3 C33 C34 105.6(2) . . ?
O3 C33 H33A 110.6 . . ?
C34 C33 H33A 110.6 . . ?
O3 C33 H33B 110.6 . . ?
C34 C33 H33B 110.6 . . ?
H33A C33 H33B 108.7 . . ?
C35 C34 C33 105.8(3) . . ?
C35 C34 H34A 110.6 . . ?
C33 C34 H34A 110.6 . . ?
C35 C34 H34B 110.6 . . ?
C33 C34 H34B 110.6 . . ?
H34A C34 H34B 108.7 . . ?
C34 C35 C36 105.2(3) . . ?
C34 C35 H35A 110.7 . . ?
C36 C35 H35A 110.7 . . ?
C34 C35 H35B 110.7 . . ?
C36 C35 H35B 110.7 . . ?
H35A C35 H35B 108.8 . . ?
O3 C36 C35 105.2(2) . . ?
O3 C36 H36A 110.7 . . ?
C35 C36 H36A 110.7 . . ?
O3 C36 H36B 110.7 . . ?
C35 C36 H36B 110.7 . . ?
H36A C36 H36B 108.8 . . ?

loop_
_geom_bond_atom_site_label_1
_geom_bond_atom_site_label_2
_geom_bond_distance
_geom_bond_site_symmetry_2
_geom_bond_publ_flag
Ca1 O3 2.3695(17) . ?
Ca1 O1 2.3784(17) . ?
Ca1 O2 2.3982(17) . ?
Ca1 C20 2.640(2) . ?
Ca1 C23 2.643(2) . ?
Ca1 C21 2.649(3) . ?
Ca1 C18 2.650(2) . ?
Ca1 C22 2.651(2) . ?
Ca1 C17 2.662(3) . ?
Ca1 C24 2.672(2) . ?
Ca1 C19 2.677(3) . ?
K1 C18 2.978(3) . ?
K1 C23 2.994(3) . ?
K1 C21 2.994(3) . ?
K1 C17 3.022(3) . ?
K1 C12 3.042(2) . ?
K1 C20 3.043(3) . ?
K1 C9 3.046(2) . ?
K1 C10 3.053(2) . ?
K1 C19 3.055(3) . ?
K1 C11 3.063(2) . ?
K1 C24 3.073(3) . ?
K1 C22 3.083(3) . ?
Ho1 C3 2.601(3) . ?
Ho1 C2 2.609(3) . ?
Ho1 C5 2.610(2) . ?
Ho1 C7 2.610(3) . ?
Ho1 C4 2.616(3) . ?
Ho1 C1 2.618(3) . ?
Ho1 C6 2.626(3) . ?
Ho1 C8 2.626(3) . ?
Ho1 C9 2.640(2) . ?
Ho1 C13 2.640(2) . ?
Ho1 C16 2.644(2) . ?
Ho1 C11 2.650(2) . ?
O1 C25 1.448(3) . ?
O1 C28 1.450(3) . ?
O2 C29 1.452(3) . ?
O2 C32 1.454(3) . ?
O3 C36 1.438(3) . ?
O3 C33 1.444(3) . ?
C1 C5 1.408(4) . ?
C1 C2 1.410(4) . ?
C1 H1 0.9500 . ?
C2 C3 1.409(4) . ?
C2 H2 0.9500 . ?
C3 C7 1.409(5) . ?
C3 H3 0.9500 . ?
C4 C6 1.406(4) . ?
C4 C5 1.412(4) . ?
C4 H4 0.9500 . ?
C5 H5 0.9500 . ?
C6 C8 1.408(4) . ?
C6 H6 0.9500 . ?
C7 C8 1.398(5) . ?
C7 H7 0.9500 . ?
C8 H8 0.9500 . ?
C9 C11 1.403(4) . ?
C9 C12 1.414(3) . ?
C9 H9 0.9500 . ?
C10 C12 1.409(3) . ?
C10 C13 1.411(4) . ?
C10 H10 0.9500 . ?
C11 C15 1.412(4) . ?
C11 H11 0.9500 . ?
C12 H12 0.9500 . ?
C13 C16 1.407(4) . ?
C13 H13 0.9500 . ?
C14 C15 1.408(4) . ?
C14 C16 1.413(4) . ?
C14 H14 0.9500 . ?
C15 H15 0.9500 . ?
C16 H16 0.9500 . ?
C17 C19 1.405(4) . ?
C17 C21 1.410(4) . ?
C17 H17 0.9500 . ?
C18 C21 1.407(4) . ?
C18 C23 1.410(4) . ?
C18 H18 0.9500 . ?
C19 C24 1.413(4) . ?
C19 H19 0.9500 . ?
C20 C23 1.406(4) . ?
C20 C22 1.408(4) . ?
C20 H20 0.9500 . ?
C21 H21 0.9500 . ?
C22 C24 1.410(4) . ?
C22 H22 0.9500 . ?
C23 H23 0.9500 . ?
C24 H24 0.9500 . ?
C25 C26 1.514(3) . ?
C25 H25A 0.9900 . ?
C25 H25B 0.9900 . ?
C26 C27 1.522(3) . ?
C26 H26A 0.9900 . ?
C26 H26B 0.9900 . ?
C27 C28 1.509(3) . ?
C27 H27A 0.9900 . ?
C27 H27B 0.9900 . ?
C28 H28A 0.9900 . ?
C28 H28B 0.9900 . ?
C29 C30 1.517(4) . ?
C29 H29A 0.9900 . ?
C29 H29B 0.9900 . ?
C30 C31 1.527(4) . ?
C30 H30A 0.9900 . ?
C30 H30B 0.9900 . ?
C31 C32 1.515(4) . ?
C31 H31A 0.9900 . ?
C31 H31B 0.9900 . ?
C32 H32A 0.9900 . ?
C32 H32B 0.9900 . ?
C33 C34 1.510(4) . ?
C33 H33A 0.9900 . ?
C33 H33B 0.9900 . ?
C34 C35 1.500(5) . ?
C34 H34A 0.9900 . ?
C34 H34B 0.9900 . ?
C35 C36 1.512(4) . ?
C35 H35A 0.9900 . ?
C35 H35B 0.9900 . ?
C36 H36A 0.9900 . ?
C36 H36B 0.9900 . ?
